data_4515324
loop_
_publ_author_name
'Rouhani, Farzaneh'
'Morsali, Ali'
'Retailleau, Pascal'

_publ_section_title
;
 Simple One-Pot Preparation of a Rapid Response AIE Fluorescent
 Metal-Organic Framework.
;
_journal_issue 42
_journal_name_full 'ACS applied materials &amp; interfaces'
_journal_page_first 36259
_journal_page_last 36266
_journal_paper_doi 10.1021/acsami.8b12404
_journal_volume 10
_journal_year 2018
_chemical_formula_moiety 'C22 H18 N4 O4 Zn, C3 H7 N O'
_chemical_formula_sum 'C25 H27 N5 O5 Zn'
_chemical_formula_weight 542.88
_space_group_crystal_system monoclinic
_space_group_IT_number 14
_space_group_name_Hall '-P 2ybc'
_space_group_name_H-M_alt 'P 1 21/c 1'
_atom_sites_solution_hydrogens mixed
_atom_sites_solution_primary direct
_audit_creation_date 2018-06-27
_audit_creation_method
;
Olex2 1.2
(compiled 2017.08.10 svn.r3458 for OlexSys, GUI svn.r5381)
;
_cell_angle_alpha 90
_cell_angle_beta 90.627(2)
_cell_angle_gamma 90
_cell_formula_units_Z 4
_cell_length_a 9.9194(7)
_cell_length_b 16.8045(11)
_cell_length_c 14.9034(10)
_cell_measurement_reflns_used 6457
_cell_measurement_temperature 173(2)
_cell_measurement_theta_max 65.3
_cell_measurement_theta_min 3.5
_cell_volume 2484.1(3)
_computing_molecular_graphics 'Olex2 (Dolomanov et al., 2009)'
_computing_publication_material 'Olex2 (Dolomanov et al., 2009)'
_computing_structure_refinement 'ShelXL (Sheldrick, 2015)'
_computing_structure_solution 'ShelXS (Sheldrick, 2008)'
_diffrn_ambient_temperature 173
_diffrn_detector_area_resol_mean 10.42
_diffrn_measured_fraction_theta_full 0.998
_diffrn_measured_fraction_theta_max 0.997
_diffrn_measurement_device_type 'Bruker Photon 2'
_diffrn_measurement_method '\f and \w shutterless scans'
_diffrn_radiation_monochromator 'silicon 111'
_diffrn_radiation_type MoK\a
_diffrn_radiation_wavelength 0.71073
_diffrn_reflns_av_R_equivalents 0.0871
_diffrn_reflns_av_unetI/netI 0.0683
_diffrn_reflns_Laue_measured_fraction_full 0.998
_diffrn_reflns_Laue_measured_fraction_max 0.997
_diffrn_reflns_limit_h_max 11
_diffrn_reflns_limit_h_min -12
_diffrn_reflns_limit_k_max 20
_diffrn_reflns_limit_k_min -20
_diffrn_reflns_limit_l_max 18
_diffrn_reflns_limit_l_min -18
_diffrn_reflns_number 23150
_diffrn_reflns_point_group_measured_fraction_full 0.998
_diffrn_reflns_point_group_measured_fraction_max 0.997
_diffrn_reflns_theta_full 25.242
_diffrn_reflns_theta_max 25.690
_diffrn_reflns_theta_min 2.384
_diffrn_source
;
Advanced Light Source, station 11.3.1
;
_exptl_absorpt_coefficient_mu 1.035
_exptl_absorpt_correction_T_max 0.792
_exptl_absorpt_correction_T_min 0.754
_exptl_absorpt_correction_type multi-scan
_exptl_crystal_colour clear
_exptl_crystal_colour_lustre clear
_exptl_crystal_density_diffrn 1.452
_exptl_crystal_description block
_exptl_crystal_F_000 1128
_exptl_crystal_size_max 0.1
_exptl_crystal_size_mid 0.07
_exptl_crystal_size_min 0.05
_refine_diff_density_max 0.569
_refine_diff_density_min -0.705
_refine_diff_density_rms 0.083
_refine_ls_extinction_coef 0.0024(3)
_refine_ls_extinction_expression Fc^*^=kFc[1+0.001xFc^2^\l^3^/sin(2\q)]^-1/4^
_refine_ls_extinction_method 'SHELXL-2017/1 (Sheldrick 2017)'
_refine_ls_goodness_of_fit_ref 1.071
_refine_ls_hydrogen_treatment constr
_refine_ls_matrix_type full
_refine_ls_number_parameters 328
_refine_ls_number_reflns 4712
_refine_ls_number_restraints 4
_refine_ls_restrained_S_all 1.075
_refine_ls_R_factor_all 0.0859
_refine_ls_R_factor_gt 0.0554
_refine_ls_shift/su_max 0.001
_refine_ls_shift/su_mean 0.000
_refine_ls_structure_factor_coef Fsqd
_refine_ls_weighting_details 'w=1/[\s^2^(Fo^2^)+(0.0158P)^2^+6.9006P] where P=(Fo^2^+2Fc^2^)/3'
_refine_ls_weighting_scheme calc
_refine_ls_wR_factor_gt 0.1057
_refine_ls_wR_factor_ref 0.1151
_reflns_Friedel_coverage 0.000
_reflns_number_gt 3508
_reflns_number_total 4712
_reflns_threshold_expression 'I > 2\s(I)'
_cod_data_source_file am8b12404_si_002.cif
_cod_data_source_block final1(1)
_cod_database_code 4515324
_shelx_shelxl_version_number 2017/1
_shelx_space_group_comment
;
The symmetry employed for this shelxl refinement is uniquely defined
by the following loop, which should always be used as a source of
symmetry information in preference to the above space-group names.
They are only intended as comments.
;
_shelx_estimated_absorpt_t_max 0.950
_shelx_estimated_absorpt_t_min 0.904
_olex2_refinement_description
;
1. Fixed Uiso
 At 1.2 times of:
  All C(H) groups, All C(H,H) groups, All N(H) groups
 At 1.5 times of:
  All C(H,H,H) groups
2. Rigid bond restraints
 Zn01, O002
 with sigma for 1-2 distances of 0.001 and sigma for 1-3 distances of 0.01
3. Rigid body (RIGU) restrains
 Zn01, O002
 with sigma for 1-2 distances of 0.004 and sigma for 1-3 distances of 0.004
4.a Riding coordinates:
 N008(H008)
4.b Secondary CH2 refined with riding coordinates:
 C00V(H00B,H00C), C00W(H00G,H00H)
4.c Aromatic/amide H refined with riding coordinates:
 N009(H009), C00A(H00A), C00D(H00D), C00E(H00E), C00F(H00F), C00L(H00L),
 C00M(H00M), C00N(H00N), C00O(H00O), C00P(H00P), C00Q(H00Q), C00R(H00R),
 C00T(H00T), C00Y(H00Y)
4.d Idealised Me refined as rotating group:
 C00Z(H00I,H00J,H00K), C010(H01A,H01B,H01C)
;
_olex2_submission_special_instructions 'No special instructions were received'

loop_
_space_group_symop_operation_xyz
'x, y, z'
'-x, y+1/2, -z+1/2'
'-x, -y, -z'
'x, -y-1/2, z-1/2'

loop_
_atom_site_label
_atom_site_type_symbol
_atom_site_fract_x
_atom_site_fract_y
_atom_site_fract_z
_atom_site_U_iso_or_equiv
_atom_site_adp_type
_atom_site_occupancy
_atom_site_site_symmetry_order
_atom_site_calc_flag
_atom_site_refinement_flags_posn
_atom_site_refinement_flags_adp
Zn01 Zn 1.01467(4) 0.74626(3) 0.22851(3) 0.01912(15) Uani 1 1 d . U
O002 O 0.9173(3) 0.62874(16) 0.19042(19) 0.0291(7) Uani 1 1 d . U
O003 O 1.1125(3) 0.66796(16) 0.1395(2) 0.0301(7) Uani 1 1 d . .
O004 O 1.0638(3) 0.85246(16) 0.17611(19) 0.0280(7) Uani 1 1 d . .
N005 N 0.1689(3) 0.74987(19) 0.3257(2) 0.0199(7) Uani 1 1 d . .
O006 O 0.9005(3) 0.80433(17) 0.0901(2) 0.0340(7) Uani 1 1 d . .
N007 N 0.8577(3) 0.77218(18) 0.3120(2) 0.0190(7) Uani 1 1 d . .
N008 N 0.3972(4) 0.8031(2) 0.6180(2) 0.0265(8) Uani 1 1 d . .
H008 H 0.360409 0.757812 0.629049 0.032 Uiso 1 1 d R .
N009 N 0.6475(4) 0.8784(2) 0.5879(2) 0.0285(8) Uani 1 1 d . .
H009 H 0.732449 0.892994 0.584075 0.034 Uiso 1 1 calc R .
C00A C 0.9166(4) 0.4947(2) 0.0737(3) 0.0173(8) Uani 1 1 d . .
H00A H 0.859146 0.490962 0.124110 0.021 Uiso 1 1 calc R .
C00B C 0.9919(4) 0.9314(2) 0.0524(3) 0.0220(9) Uani 1 1 d . .
C00C C 0.6712(4) 0.8124(2) 0.4454(3) 0.0203(9) Uani 1 1 d . .
C00D C 0.2742(4) 0.7985(2) 0.3107(3) 0.0218(9) Uani 1 1 d . .
H00D H 0.281665 0.822425 0.253268 0.026 Uiso 1 1 calc R .
C00E C 0.3719(4) 0.8152(2) 0.3747(3) 0.0207(9) Uani 1 1 d . .
H00E H 0.443834 0.850276 0.360951 0.025 Uiso 1 1 calc R .
C00F C 0.9081(4) 0.4384(2) 0.0063(3) 0.0187(8) Uani 1 1 d . .
H00F H 0.845112 0.396062 0.010669 0.022 Uiso 1 1 calc R .
C00G C 0.3647(4) 0.7805(2) 0.4598(3) 0.0184(8) Uani 1 1 d . .
C00H C 0.9829(4) 0.8571(2) 0.1090(3) 0.0250(10) Uani 1 1 d . .
C00I C 1.0084(4) 0.5564(2) 0.0682(3) 0.0168(8) Uani 1 1 d . .
C00J C 0.4569(4) 0.8043(2) 0.5332(3) 0.0195(9) Uani 1 1 d . .
C00K C 0.5858(4) 0.8313(2) 0.5221(3) 0.0222(9) Uani 1 1 d . .
C00L C 0.6714(4) 0.7372(2) 0.4051(3) 0.0212(9) Uani 1 1 d . .
H00L H 0.608326 0.697873 0.422968 0.025 Uiso 1 1 calc R .
C00M C 0.9177(4) 1.0087(3) -0.0742(3) 0.0307(10) Uani 1 1 d . .
H00M H 0.861273 1.013987 -0.125804 0.037 Uiso 1 1 calc R .
C00N C 0.8562(4) 0.8453(2) 0.3488(3) 0.0239(9) Uani 1 1 d . .
H00N H 0.919331 0.883571 0.328557 0.029 Uiso 1 1 calc R .
C00O C 0.1623(4) 0.7161(2) 0.4066(3) 0.0224(9) Uani 1 1 d . .
H00O H 0.088769 0.681563 0.418461 0.027 Uiso 1 1 calc R .
C00P C 0.2571(4) 0.7286(2) 0.4743(3) 0.0217(9) Uani 1 1 d . .
H00P H 0.248817 0.702048 0.530223 0.026 Uiso 1 1 calc R .
C00Q C 0.7638(4) 0.7204(2) 0.3392(3) 0.0216(9) Uani 1 1 d . .
H00Q H 0.760646 0.669463 0.311671 0.026 Uiso 1 1 calc R .
C00R C 0.7666(4) 0.8670(2) 0.4148(3) 0.0244(9) Uani 1 1 d . .
H00R H 0.769872 0.919083 0.439346 0.029 Uiso 1 1 calc R .
C00S C 1.0132(4) 0.6201(2) 0.1379(3) 0.0234(9) Uani 1 1 d . .
C00T C 0.9088(4) 0.9407(3) -0.0213(3) 0.0305(10) Uani 1 1 d . .
H00T H 0.845067 0.900466 -0.036267 0.037 Uiso 1 1 calc R .
N00U N 0.4291(4) 0.4591(2) 0.3609(3) 0.0448(11) Uani 1 1 d . .
C00V C 0.4807(5) 0.8304(3) 0.6924(3) 0.0313(10) Uani 1 1 d . .
H00B H 0.541235 0.786963 0.712617 0.038 Uiso 1 1 calc R .
H00C H 0.422967 0.845737 0.743360 0.038 Uiso 1 1 calc R .
C00W C 0.5646(5) 0.9021(3) 0.6625(3) 0.0330(11) Uani 1 1 d . .
H00G H 0.504214 0.946248 0.644213 0.040 Uiso 1 1 calc R .
H00H H 0.622317 0.920784 0.712876 0.040 Uiso 1 1 calc R .
O00X O 0.5758(6) 0.5588(2) 0.3908(3) 0.0941(18) Uani 1 1 d . .
C00Y C 0.5465(7) 0.4880(3) 0.3857(4) 0.0605(17) Uani 1 1 d . .
H00Y H 0.615014 0.450737 0.401053 0.073 Uiso 1 1 calc R .
C00Z C 0.4076(6) 0.3739(3) 0.3548(5) 0.0598(17) Uani 1 1 d . .
H00I H 0.385205 0.359550 0.292725 0.090 Uiso 1 1 calc GR .
H00J H 0.333211 0.358629 0.393993 0.090 Uiso 1 1 calc GR .
H00K H 0.489878 0.346019 0.373766 0.090 Uiso 1 1 calc GR .
C010 C 0.3190(7) 0.5109(4) 0.3384(7) 0.122(4) Uani 1 1 d . .
H01A H 0.339783 0.564992 0.358657 0.183 Uiso 1 1 calc GR .
H01B H 0.237068 0.492080 0.367833 0.183 Uiso 1 1 calc GR .
H01C H 0.304736 0.510876 0.273178 0.183 Uiso 1 1 calc GR .

loop_
_atom_site_aniso_label
_atom_site_aniso_U_11
_atom_site_aniso_U_22
_atom_site_aniso_U_33
_atom_site_aniso_U_23
_atom_site_aniso_U_13
_atom_site_aniso_U_12
Zn01 0.0178(2) 0.0213(2) 0.0181(2) -0.0055(2) -0.00382(16) 0.0003(2)
O002 0.0350(18) 0.0267(13) 0.0257(16) -0.0141(12) 0.0029(14) 0.0013(11)
O003 0.0301(17) 0.0261(15) 0.0339(18) -0.0116(13) -0.0070(14) -0.0011(13)
O004 0.0294(17) 0.0311(16) 0.0234(16) 0.0038(13) -0.0061(14) 0.0072(13)
N005 0.0195(17) 0.0251(16) 0.0151(16) -0.0019(15) -0.0037(13) 0.0033(16)
O006 0.0319(18) 0.0321(17) 0.0378(19) 0.0059(14) -0.0068(15) -0.0005(14)
N007 0.0156(17) 0.0232(17) 0.0182(17) -0.0042(13) -0.0065(14) -0.0007(13)
N008 0.033(2) 0.0299(19) 0.0170(18) 0.0000(15) -0.0005(16) -0.0106(16)
N009 0.024(2) 0.039(2) 0.0220(19) -0.0076(16) 0.0001(16) -0.0152(16)
C00A 0.014(2) 0.022(2) 0.017(2) 0.0022(16) 0.0037(16) 0.0052(16)
C00B 0.019(2) 0.028(2) 0.018(2) -0.0039(17) -0.0014(18) 0.0069(17)
C00C 0.015(2) 0.026(2) 0.019(2) -0.0025(17) -0.0088(16) -0.0002(17)
C00D 0.019(2) 0.032(2) 0.014(2) 0.0009(17) -0.0002(17) 0.0054(18)
C00E 0.015(2) 0.029(2) 0.018(2) 0.0012(17) -0.0012(17) -0.0020(17)
C00F 0.014(2) 0.0168(19) 0.025(2) 0.0033(16) -0.0015(17) 0.0003(15)
C00G 0.013(2) 0.0204(19) 0.022(2) -0.0024(16) 0.0013(17) 0.0065(15)
C00H 0.021(2) 0.033(2) 0.022(2) -0.0019(18) 0.0032(19) 0.0079(19)
C00I 0.018(2) 0.0156(19) 0.017(2) 0.0008(15) -0.0026(17) 0.0070(16)
C00J 0.021(2) 0.023(2) 0.015(2) -0.0008(16) -0.0001(17) 0.0024(16)
C00K 0.024(2) 0.025(2) 0.018(2) -0.0027(17) -0.0030(17) -0.0011(17)
C00L 0.0122(19) 0.023(2) 0.028(2) -0.0010(17) -0.0062(16) -0.0013(16)
C00M 0.035(3) 0.036(2) 0.021(2) 0.0021(19) -0.012(2) 0.007(2)
C00N 0.023(2) 0.026(2) 0.023(2) -0.0060(17) -0.0033(18) -0.0076(18)
C00O 0.019(2) 0.024(2) 0.024(2) 0.0015(17) -0.0016(18) -0.0031(16)
C00P 0.024(2) 0.025(2) 0.016(2) 0.0016(16) -0.0013(17) 0.0007(16)
C00Q 0.017(2) 0.0190(19) 0.028(2) -0.0060(17) -0.0077(18) -0.0009(16)
C00R 0.028(2) 0.023(2) 0.022(2) -0.0051(17) -0.0046(18) -0.0030(18)
C00S 0.026(2) 0.024(2) 0.019(2) -0.0015(17) -0.0070(19) 0.0104(18)
C00T 0.028(2) 0.032(2) 0.031(3) 0.001(2) -0.013(2) -0.0066(19)
N00U 0.039(3) 0.033(2) 0.063(3) 0.013(2) 0.016(2) -0.0036(19)
C00V 0.036(3) 0.038(2) 0.019(2) -0.0056(19) -0.008(2) -0.009(2)
C00W 0.038(3) 0.038(3) 0.022(2) -0.0089(19) 0.001(2) -0.011(2)
O00X 0.163(5) 0.047(3) 0.071(3) 0.014(2) -0.032(3) -0.045(3)
C00Y 0.091(5) 0.046(3) 0.045(4) 0.015(3) -0.009(3) -0.021(3)
C00Z 0.041(3) 0.042(3) 0.096(5) 0.013(3) 0.001(3) -0.012(3)
C010 0.056(5) 0.079(5) 0.232(11) 0.082(6) 0.064(6) 0.014(4)

loop_
_atom_type_symbol
_atom_type_description
_atom_type_scat_dispersion_real
_atom_type_scat_dispersion_imag
_atom_type_scat_source
C C 0.0033 0.0016 'International Tables Vol C Tables 4.2.6.8 and 6.1.1.4'
H H 0.0000 0.0000 'International Tables Vol C Tables 4.2.6.8 and 6.1.1.4'
N N 0.0061 0.0033 'International Tables Vol C Tables 4.2.6.8 and 6.1.1.4'
O O 0.0106 0.0060 'International Tables Vol C Tables 4.2.6.8 and 6.1.1.4'
Zn Zn 0.2839 1.4301 'International Tables Vol C Tables 4.2.6.8 and 6.1.1.4'

loop_
_geom_angle_atom_site_label_1
_geom_angle_atom_site_label_2
_geom_angle_atom_site_label_3
_geom_angle
_geom_angle_site_symmetry_1
_geom_angle_site_symmetry_3
O002 Zn01 C00H 113.91(13) . .
O002 Zn01 C00S 29.68(11) . .
O003 Zn01 O002 59.84(10) . .
O003 Zn01 C00H 94.00(12) . .
O003 Zn01 C00S 30.35(12) . .
O004 Zn01 O002 141.29(11) . .
O004 Zn01 O003 101.20(12) . .
O004 Zn01 N005 93.71(12) . 1_655
O004 Zn01 N007 103.66(12) . .
O004 Zn01 C00H 28.82(13) . .
O004 Zn01 C00S 122.67(13) . .
N005 Zn01 O002 120.24(12) 1_655 .
N005 Zn01 O003 96.60(12) 1_655 .
N005 Zn01 C00H 122.42(13) 1_655 .
N005 Zn01 C00S 113.30(13) 1_655 .
N007 Zn01 O002 90.73(11) . .
N007 Zn01 O003 150.53(12) . .
N007 Zn01 N005 97.34(12) . 1_655
N007 Zn01 C00H 100.17(12) . .
N007 Zn01 C00S 120.36(13) . .
C00S Zn01 C00H 103.70(13) . .
C00S O002 Zn01 86.1(2) . .
C00S O003 Zn01 92.6(2) . .
C00H O004 Zn01 101.9(3) . .
C00D N005 Zn01 117.7(3) . 1_455
C00O N005 Zn01 124.7(3) . 1_455
C00O N005 C00D 117.0(3) . .
C00N N007 Zn01 117.0(3) . .
C00Q N007 Zn01 125.5(3) . .
C00Q N007 C00N 117.2(3) . .
C00J N008 H008 111.7 . .
C00J N008 C00V 116.1(3) . .
C00V N008 H008 111.9 . .
C00K N009 H009 121.7 . .
C00K N009 C00W 116.6(3) . .
C00W N009 H009 121.7 . .
C00F C00A H00A 119.8 . .
C00F C00A C00I 120.3(3) . .
C00I C00A H00A 119.8 . .
C00M C00B C00H 120.8(4) 3_775 .
C00T C00B C00H 120.1(4) . .
C00T C00B C00M 119.0(4) . 3_775
C00L C00C C00K 122.3(4) . .
C00R C00C C00K 120.8(3) . .
C00R C00C C00L 116.6(4) . .
N005 C00D H00D 118.4 . .
N005 C00D C00E 123.3(4) . .
C00E C00D H00D 118.4 . .
C00D C00E H00E 120.0 . .
C00D C00E C00G 119.9(4) . .
C00G C00E H00E 120.0 . .
C00A C00F H00F 119.9 . .
C00A C00F C00I 120.3(3) . 3_765
C00I C00F H00F 119.9 3_765 .
C00E C00G C00J 121.5(3) . .
C00P C00G C00E 116.5(4) . .
C00P C00G C00J 121.6(3) . .
O004 C00H Zn01 49.32(19) . .
O004 C00H C00B 116.6(4) . .
O006 C00H Zn01 73.5(2) . .
O006 C00H O004 122.8(4) . .
O006 C00H C00B 120.6(4) . .
C00B C00H Zn01 165.9(3) . .
C00A C00I C00F 119.4(3) . 3_765
C00A C00I C00S 120.9(3) . .
C00F C00I C00S 119.6(3) 3_765 .
N008 C00J C00G 113.6(3) . .
C00K C00J N008 121.3(4) . .
C00K C00J C00G 125.0(3) . .
N009 C00K C00C 114.7(3) . .
C00J C00K N009 120.4(3) . .
C00J C00K C00C 124.9(4) . .
C00C C00L H00L 120.2 . .
C00Q C00L C00C 119.6(4) . .
C00Q C00L H00L 120.2 . .
C00B C00M H00M 119.7 3_775 .
C00B C00M C00T 120.6(4) 3_775 .
C00T C00M H00M 119.7 . .
N007 C00N H00N 118.6 . .
N007 C00N C00R 122.8(4) . .
C00R C00N H00N 118.6 . .
N005 C00O H00O 118.2 . .
N005 C00O C00P 123.5(4) . .
C00P C00O H00O 118.2 . .
C00G C00P H00P 120.1 . .
C00O C00P C00G 119.7(4) . .
C00O C00P H00P 120.1 . .
N007 C00Q C00L 123.5(3) . .
N007 C00Q H00Q 118.2 . .
C00L C00Q H00Q 118.2 . .
C00C C00R H00R 119.9 . .
C00N C00R C00C 120.2(4) . .
C00N C00R H00R 119.9 . .
O002 C00S Zn01 64.2(2) . .
O002 C00S O003 120.7(4) . .
O002 C00S C00I 120.1(4) . .
O003 C00S Zn01 57.1(2) . .
O003 C00S C00I 119.1(4) . .
C00I C00S Zn01 168.3(3) . .
C00B C00T C00M 120.3(4) . .
C00B C00T H00T 119.8 . .
C00M C00T H00T 119.8 . .
C00Y N00U C00Z 120.8(5) . .
C00Y N00U C010 121.0(5) . .
C010 N00U C00Z 118.3(5) . .
N008 C00V H00B 109.8 . .
N008 C00V H00C 109.8 . .
N008 C00V C00W 109.5(3) . .
H00B C00V H00C 108.2 . .
C00W C00V H00B 109.8 . .
C00W C00V H00C 109.8 . .
N009 C00W C00V 108.8(3) . .
N009 C00W H00G 109.9 . .
N009 C00W H00H 109.9 . .
C00V C00W H00G 109.9 . .
C00V C00W H00H 109.9 . .
H00G C00W H00H 108.3 . .
N00U C00Y H00Y 117.1 . .
O00X C00Y N00U 125.8(6) . .
O00X C00Y H00Y 117.1 . .
N00U C00Z H00I 109.5 . .
N00U C00Z H00J 109.5 . .
N00U C00Z H00K 109.5 . .
H00I C00Z H00J 109.5 . .
H00I C00Z H00K 109.5 . .
H00J C00Z H00K 109.5 . .
N00U C010 H01A 109.5 . .
N00U C010 H01B 109.5 . .
N00U C010 H01C 109.5 . .
H01A C010 H01B 109.5 . .
H01A C010 H01C 109.5 . .
H01B C010 H01C 109.5 . .

loop_
_geom_bond_atom_site_label_1
_geom_bond_atom_site_label_2
_geom_bond_distance
_geom_bond_site_symmetry_2
Zn01 O002 2.268(3) .
Zn01 O003 2.112(3) .
Zn01 O004 2.010(3) .
Zn01 N005 2.096(3) 1_655
Zn01 N007 2.050(3) .
Zn01 C00H 2.594(4) .
Zn01 C00S 2.513(4) .
O002 C00S 1.247(5) .
O003 C00S 1.271(5) .
O004 C00H 1.278(5) .
N005 C00D 1.346(5) .
N005 C00O 1.335(5) .
O006 C00H 1.236(5) .
N007 C00N 1.345(5) .
N007 C00Q 1.341(5) .
N008 H008 0.8600 .
N008 C00J 1.402(5) .
N008 C00V 1.452(5) .
N009 H009 0.8800 .
N009 C00K 1.396(5) .
N009 C00W 1.447(5) .
C00A H00A 0.9500 .
C00A C00F 1.382(5) .
C00A C00I 1.383(5) .
C00B C00H 1.509(6) .
C00B C00M 1.386(6) 3_775
C00B C00T 1.376(6) .
C00C C00K 1.465(5) .
C00C C00L 1.400(5) .
C00C C00R 1.399(5) .
C00D H00D 0.9500 .
C00D C00E 1.381(6) .
C00E H00E 0.9500 .
C00E C00G 1.399(5) .
C00F H00F 0.9500 .
C00F C00I 1.395(5) 3_765
C00G C00J 1.474(6) .
C00G C00P 1.396(5) .
C00I C00S 1.492(5) .
C00J C00K 1.368(5) .
C00L H00L 0.9500 .
C00L C00Q 1.379(5) .
C00M H00M 0.9500 .
C00M C00T 1.391(6) .
C00N H00N 0.9500 .
C00N C00R 1.381(5) .
C00O H00O 0.9500 .
C00O C00P 1.388(6) .
C00P H00P 0.9500 .
C00Q H00Q 0.9500 .
C00R H00R 0.9500 .
C00T H00T 0.9500 .
N00U C00Y 1.311(7) .
N00U C00Z 1.450(6) .
N00U C010 1.433(8) .
C00V H00B 0.9900 .
C00V H00C 0.9900 .
C00V C00W 1.533(6) .
C00W H00G 0.9900 .
C00W H00H 0.9900 .
O00X C00Y 1.227(6) .
C00Y H00Y 0.9500 .
C00Z H00I 0.9800 .
C00Z H00J 0.9800 .
C00Z H00K 0.9800 .
C010 H01A 0.9800 .
C010 H01B 0.9800 .
C010 H01C 0.9800 .
